data_2022251
loop_
_publ_author_name
'Grze\'skiewicz, Anita M.'
'Stefa\'nski, Tomasz'
'Dutkiewicz, Zbigniew'
'Bu\'sko, Daria'
'Kubicki, Maciej'

_publ_section_title
;
 Two new polymorphic forms of combretastatin A-4, an antitumour agent
;
_journal_coeditor_code VP3009
_journal_issue 10
_journal_name_full 'Acta Crystallographica Section C'
_journal_page_first 958
_journal_page_last 964
_journal_paper_doi 10.1107/S205322962001236X
_journal_volume 76
_journal_year 2020
_chemical_absolute_configuration unk
_chemical_formula_iupac 'C18 H20 O5'
_chemical_formula_moiety 'C18 H20 O5'
_chemical_formula_sum 'C18 H20 O5'
_chemical_formula_weight 316.34
_chemical_name_common
;
Combretastatin A-4
;
_chemical_name_systematic
;
2-Methoxy-5-[(<i>E</i>)-2-(3,4,5-trimethoxyphenyl)ethenyl]phenol
;
_space_group_crystal_system orthorhombic
_space_group_IT_number 29
_space_group_name_Hall 'P 2c -2ac'
_space_group_name_H-M_alt 'P c a 21'
_atom_sites_solution_hydrogens mixed
_cell_angle_alpha 90
_cell_angle_beta 90
_cell_angle_gamma 90
_cell_formula_units_Z 8
_cell_length_a 25.9293(7)
_cell_length_b 8.8657(3)
_cell_length_c 14.3503(5)
_cell_measurement_reflns_used 6871
_cell_measurement_temperature 295(2)
_cell_measurement_theta_max 26.0170
_cell_measurement_theta_min 3.7280
_cell_volume 3298.87(18)
_computing_cell_refinement
;
CrysAlis PRO (Rigaku OD, 2015)
;
_computing_data_collection
;
CrysAlis PRO (Rigaku OD, 2015)
;
_computing_data_reduction
;
CrysAlis PRO (Rigaku OD, 2015)
;
_computing_molecular_graphics
;
Mercury (Macrae <i>et al.</i>,  2020)
;
_computing_structure_refinement
;
SHELXL2014 (Sheldrick, 2015b)
;
_computing_structure_solution
;
SHELXT (Sheldrick, 2015a)
;
_diffrn_ambient_temperature 295(2)
_diffrn_detector 'CCD plate'
_diffrn_detector_area_resol_mean 16.2413
_diffrn_measured_fraction_theta_full 0.996
_diffrn_measured_fraction_theta_max 0.953
_diffrn_measurement_device 'four-circle diffractometer'
_diffrn_measurement_device_type 'Xcalibur, Eos'
_diffrn_measurement_method '\w scans'
_diffrn_radiation_monochromator graphite
_diffrn_radiation_probe x-ray
_diffrn_radiation_type 'Mo K\a'
_diffrn_radiation_wavelength 0.71073
_diffrn_reflns_av_R_equivalents 0.0219
_diffrn_reflns_av_unetI/netI 0.0252
_diffrn_reflns_limit_h_max 28
_diffrn_reflns_limit_h_min -32
_diffrn_reflns_limit_k_max 11
_diffrn_reflns_limit_k_min -11
_diffrn_reflns_limit_l_max 18
_diffrn_reflns_limit_l_min -16
_diffrn_reflns_number 19387
_diffrn_reflns_theta_full 25.000
_diffrn_reflns_theta_max 26.988
_diffrn_reflns_theta_min 3.143
_diffrn_source 'fine-focus sealed X-ray tube'
_exptl_absorpt_coefficient_mu 0.093
_exptl_absorpt_correction_T_max 1.00000
_exptl_absorpt_correction_T_min 0.83700
_exptl_absorpt_correction_type multi-scan
_exptl_absorpt_process_details
;
(CrysAlis PRO; Rigaku OD, 2015)
;
_exptl_crystal_colour colourless
_exptl_crystal_density_diffrn 1.274
_exptl_crystal_description prism
_exptl_crystal_F_000 1344
_exptl_crystal_size_max 0.3
_exptl_crystal_size_mid 0.2
_exptl_crystal_size_min 0.2
_refine_diff_density_max 0.118
_refine_diff_density_min -0.132
_refine_ls_extinction_method none
_refine_ls_goodness_of_fit_ref 1.042
_refine_ls_hydrogen_treatment mixed
_refine_ls_matrix_type full
_refine_ls_number_parameters 431
_refine_ls_number_reflns 6241
_refine_ls_number_restraints 1
_refine_ls_restrained_S_all 1.042
_refine_ls_R_factor_all 0.0517
_refine_ls_R_factor_gt 0.0381
_refine_ls_shift/su_max 0.002
_refine_ls_shift/su_mean 0.000
_refine_ls_structure_factor_coef Fsqd
_refine_ls_weighting_details 'w=1/[\s^2^(Fo^2^)+(0.0484P)^2^+0.1541P] where P=(Fo^2^+2Fc^2^)/3'
_refine_ls_weighting_scheme calc
_refine_ls_wR_factor_gt 0.0857
_refine_ls_wR_factor_ref 0.0929
_reflns_number_gt 5060
_reflns_number_total 6241
_reflns_threshold_expression 'I > 2\s(I)'
_cod_data_source_file vp3009sup1.cif
_cod_data_source_block 2
_cod_depositor_comments 'Adding full bibliography for 2022250--2022251.cif.'
_cod_database_code 2022251
_cod_database_fobs_code 2022251
_shelx_space_group_comment
;
The symmetry employed for this shelxl refinement is uniquely defined
by the following loop, which should always be used as a source of
symmetry information in preference to the above space-group names.
They are only intended as comments.
;

loop_
_space_group_symop_operation_xyz
'x, y, z'
'-x, -y, z+1/2'
'x+1/2, -y, z'
'-x+1/2, y, z+1/2'

loop_
_atom_site_type_symbol
_atom_site_label
_atom_site_fract_x
_atom_site_fract_y
_atom_site_fract_z
_atom_site_U_iso_or_equiv
_atom_site_adp_type
_atom_site_calc_flag
_atom_site_occupancy
_atom_site_disorder_assembly
_atom_site_disorder_group
C C1A 0.37378(10) 0.0390(3) 0.4398(2) 0.0472(6) Uani d 1 . .
C C2A 0.41006(10) 0.0977(3) 0.50153(19) 0.0475(6) Uani d 1 . .
H H2A 0.4230 0.0375 0.5492 0.057 Uiso calc 1 . .
C C3A 0.42693(10) 0.2454(3) 0.4922(2) 0.0473(6) Uani d 1 . .
O O3A 0.46376(8) 0.3119(2) 0.54636(15) 0.0620(5) Uani d 1 . .
C C31A 0.48146(14) 0.2328(5) 0.6256(3) 0.0835(11) Uani d 1 . .
H H31A 0.4526 0.2047 0.6637 0.125 Uiso calc 1 . .
H H31B 0.5043 0.2961 0.6607 0.125 Uiso calc 1 . .
H H31C 0.4995 0.1437 0.6061 0.125 Uiso calc 1 . .
C C4A 0.40716(10) 0.3364(3) 0.42173(19) 0.0440(6) Uani d 1 . .
O O4A 0.42370(8) 0.48385(19) 0.41356(14) 0.0532(5) Uani d 1 . .
C C41A 0.45741(14) 0.5132(4) 0.3367(2) 0.0696(9) Uani d 1 . .
H H41A 0.4888 0.4573 0.3446 0.104 Uiso calc 1 . .
H H41B 0.4651 0.6191 0.3342 0.104 Uiso calc 1 . .
H H41C 0.4409 0.4830 0.2798 0.104 Uiso calc 1 . .
C C5A 0.36913(10) 0.2801(3) 0.36276(19) 0.0462(6) Uani d 1 . .
O O5A 0.35117(8) 0.3797(2) 0.29787(15) 0.0589(5) Uani d 1 . .
C C51A 0.31995(13) 0.3229(4) 0.2244(2) 0.0696(9) Uani d 1 . .
H H51A 0.3371 0.2396 0.1951 0.104 Uiso calc 1 . .
H H51B 0.3141 0.4011 0.1794 0.104 Uiso calc 1 . .
H H51C 0.2875 0.2896 0.2492 0.104 Uiso calc 1 . .
C C6A 0.35230(10) 0.1325(3) 0.3724(2) 0.0477(6) Uani d 1 . .
H H6A 0.3265 0.0958 0.3336 0.057 Uiso calc 1 . .
C C7A 0.36021(10) -0.1226(3) 0.4482(2) 0.0551(7) Uani d 1 . .
H H7A 0.3618 -0.1622 0.5081 0.066 Uiso calc 1 . .
C C8A 0.34598(10) -0.2192(3) 0.3818(2) 0.0566(7) Uani d 1 . .
H H8A 0.3375 -0.3155 0.4026 0.068 Uiso calc 1 . .
C C9A 0.34163(10) -0.1962(3) 0.2804(2) 0.0508(7) Uani d 1 . .
C C10A 0.37862(11) -0.1136(3) 0.2305(2) 0.0554(7) Uani d 1 . .
H H10A 0.4077 -0.0777 0.2612 0.067 Uiso calc 1 . .
C C11A 0.37257(11) -0.0853(3) 0.1379(2) 0.0570(7) Uani d 1 . .
O O11A 0.40896(10) 0.0001(3) 0.0928(2) 0.0841(8) Uani d 1 . .
H H11A 0.396(2) 0.011(6) 0.034(4) 0.14(2) Uiso d 1 . .
C C12A 0.33059(11) -0.1421(4) 0.0899(2) 0.0591(7) Uani d 1 . .
O O12A 0.32956(9) -0.1045(3) -0.00288(18) 0.0832(7) Uani d 1 . .
C C121 0.28899(17) -0.1595(7) -0.0572(3) 0.1145(16) Uani d 1 . .
H H12D 0.2867 -0.2669 -0.0500 0.172 Uiso calc 1 . .
H H12E 0.2952 -0.1356 -0.1215 0.172 Uiso calc 1 . .
H H12F 0.2573 -0.1138 -0.0375 0.172 Uiso calc 1 . .
C C13A 0.29515(11) -0.2296(4) 0.1363(2) 0.0650(8) Uani d 1 . .
H H13A 0.2673 -0.2708 0.1043 0.078 Uiso calc 1 . .
C C14A 0.30097(11) -0.2564(3) 0.2316(2) 0.0598(8) Uani d 1 . .
H H14A 0.2769 -0.3160 0.2625 0.072 Uiso calc 1 . .
C C1B 0.42763(9) 0.1464(3) 0.87618(19) 0.0430(5) Uani d 1 . .
C C2B 0.38647(10) 0.1113(3) 0.81668(19) 0.0469(6) Uani d 1 . .
H H2B 0.3895 0.0319 0.7747 0.056 Uiso calc 1 . .
C C3B 0.34166(9) 0.1937(3) 0.82019(19) 0.0460(6) Uani d 1 . .
O O3B 0.29932(7) 0.1659(2) 0.76591(15) 0.0600(5) Uani d 1 . .
C C31B 0.30430(13) 0.0570(4) 0.6937(3) 0.0731(10) Uani d 1 . .
H H31D 0.3325 0.0842 0.6538 0.110 Uiso calc 1 . .
H H31E 0.2730 0.0537 0.6579 0.110 Uiso calc 1 . .
H H31F 0.3107 -0.0404 0.7205 0.110 Uiso calc 1 . .
C C4B 0.33683(9) 0.3157(3) 0.8817(2) 0.0482(6) Uani d 1 . .
O O4B 0.29291(7) 0.4038(2) 0.87813(16) 0.0634(5) Uani d 1 . .
C C41B 0.25780(13) 0.3781(5) 0.9519(3) 0.0887(12) Uani d 1 . .
H H41D 0.2491 0.2730 0.9541 0.133 Uiso calc 1 . .
H H41E 0.2271 0.4365 0.9418 0.133 Uiso calc 1 . .
H H41F 0.2734 0.4074 1.0098 0.133 Uiso calc 1 . .
C C5B 0.37766(10) 0.3509(3) 0.9396(2) 0.0476(6) Uani d 1 . .
O O5B 0.36984(7) 0.4737(2) 0.99656(16) 0.0641(6) Uani d 1 . .
C C51B 0.41135(13) 0.5169(4) 1.0551(3) 0.0841(12) Uani d 1 . .
H H51D 0.4215 0.4327 1.0929 0.126 Uiso calc 1 . .
H H51E 0.4006 0.5986 1.0945 0.126 Uiso calc 1 . .
H H51F 0.4400 0.5487 1.0175 0.126 Uiso calc 1 . .
C C6B 0.42259(10) 0.2677(3) 0.93711(19) 0.0458(6) Uani d 1 . .
H H6B 0.4497 0.2928 0.9765 0.055 Uiso calc 1 . .
C C7B 0.47708(9) 0.0655(3) 0.8765(2) 0.0490(6) Uani d 1 . .
H H7B 0.5028 0.1112 0.9119 0.059 Uiso calc 1 . .
C C8B 0.49146(10) -0.0625(3) 0.83475(19) 0.0496(6) Uani d 1 . .
H H8B 0.5260 -0.0882 0.8417 0.059 Uiso calc 1 . .
C C9B 0.46040(9) -0.1688(3) 0.77915(18) 0.0439(6) Uani d 1 . .
C C10B 0.47509(10) -0.2003(3) 0.68782(19) 0.0464(6) Uani d 1 . .
H H10B 0.5046 -0.1553 0.6634 0.056 Uiso calc 1 . .
C C11B 0.44673(10) -0.2968(3) 0.63325(19) 0.0468(6) Uani d 1 . .
O O11B 0.46226(8) -0.3222(3) 0.54421(15) 0.0660(6) Uani d 1 . .
H H11B 0.4434(19) -0.401(6) 0.525(4) 0.129(17) Uiso d 1 . .
C C12B 0.40256(10) -0.3655(3) 0.6695(2) 0.0477(6) Uani d 1 . .
O O12B 0.37597(8) -0.4529(3) 0.60644(16) 0.0677(6) Uani d 1 . .
C C122 0.33565(14) -0.5404(5) 0.6377(3) 0.0877(12) Uani d 1 . .
H H12A 0.3476 -0.6055 0.6867 0.132 Uiso calc 1 . .
H H12B 0.3226 -0.6003 0.5873 0.132 Uiso calc 1 . .
H H12C 0.3087 -0.4765 0.6611 0.132 Uiso calc 1 . .
C C13B 0.38878(11) -0.3395(3) 0.7603(2) 0.0536(7) Uani d 1 . .
H H13B 0.3600 -0.3875 0.7853 0.064 Uiso calc 1 . .
C C14B 0.41767(10) -0.2415(3) 0.8152(2) 0.0531(7) Uani d 1 . .
H H14B 0.4081 -0.2248 0.8768 0.064 Uiso calc 1 . .

loop_
_atom_site_aniso_label
_atom_site_aniso_U_11
_atom_site_aniso_U_22
_atom_site_aniso_U_33
_atom_site_aniso_U_12
_atom_site_aniso_U_13
_atom_site_aniso_U_23
C1A 0.0491(14) 0.0432(14) 0.0492(16) 0.0015(12) 0.0059(12) 0.0023(12)
C2A 0.0525(14) 0.0475(15) 0.0427(15) 0.0012(12) 0.0032(12) 0.0047(12)
C3A 0.0501(14) 0.0499(15) 0.0419(15) -0.0001(12) 0.0015(12) -0.0016(12)
O3A 0.0728(12) 0.0598(13) 0.0533(12) -0.0116(10) -0.0167(10) 0.0052(9)
C31A 0.091(2) 0.097(3) 0.063(2) -0.025(2) -0.027(2) 0.021(2)
C4A 0.0542(14) 0.0351(13) 0.0426(14) 0.0004(11) 0.0040(12) -0.0039(11)
O4A 0.0709(11) 0.0407(10) 0.0480(11) -0.0042(9) 0.0027(9) -0.0042(8)
C41A 0.086(2) 0.0601(19) 0.063(2) -0.0154(16) 0.0132(17) 0.0016(15)
C5A 0.0526(14) 0.0402(14) 0.0458(16) 0.0064(11) -0.0003(12) 0.0017(11)
O5A 0.0712(12) 0.0427(10) 0.0628(13) -0.0001(9) -0.0200(10) 0.0044(9)
C51A 0.083(2) 0.065(2) 0.062(2) -0.0056(17) -0.0217(17) 0.0086(16)
C6A 0.0483(13) 0.0427(13) 0.0521(16) -0.0009(11) -0.0028(13) -0.0031(12)
C7A 0.0593(16) 0.0469(17) 0.0590(19) -0.0049(13) 0.0030(14) 0.0082(14)
C8A 0.0576(15) 0.0396(14) 0.072(2) -0.0050(12) 0.0058(15) 0.0082(14)
C9A 0.0507(15) 0.0368(14) 0.0648(19) 0.0015(11) 0.0062(13) -0.0027(13)
C10A 0.0516(15) 0.0530(17) 0.062(2) -0.0059(13) 0.0045(13) -0.0050(14)
C11A 0.0545(15) 0.0520(17) 0.064(2) -0.0048(13) 0.0102(14) -0.0046(14)
O11A 0.0778(16) 0.107(2) 0.0674(17) -0.0348(14) 0.0092(13) 0.0084(14)
C12A 0.0558(16) 0.0620(18) 0.0594(19) 0.0025(14) 0.0056(15) -0.0078(15)
O12A 0.0787(14) 0.109(2) 0.0617(16) -0.0134(14) -0.0012(12) -0.0011(14)
C121 0.102(3) 0.168(5) 0.074(3) -0.032(3) -0.022(2) 0.004(3)
C13A 0.0535(16) 0.067(2) 0.074(2) -0.0096(14) -0.0038(15) -0.0146(17)
C14A 0.0598(17) 0.0480(16) 0.071(2) -0.0106(14) 0.0084(15) -0.0032(15)
C1B 0.0458(12) 0.0419(13) 0.0412(14) -0.0018(10) -0.0050(12) -0.0021(11)
C2B 0.0486(14) 0.0457(14) 0.0463(16) -0.0015(11) -0.0051(11) -0.0064(12)
C3B 0.0431(13) 0.0489(15) 0.0462(15) -0.0045(11) -0.0057(12) -0.0022(12)
O3B 0.0483(10) 0.0689(13) 0.0628(13) 0.0001(9) -0.0137(9) -0.0130(10)
C31B 0.0688(19) 0.077(2) 0.073(2) -0.0023(17) -0.0217(17) -0.0240(18)
C4B 0.0439(13) 0.0514(15) 0.0492(16) 0.0019(11) 0.0020(12) -0.0016(13)
O4B 0.0513(10) 0.0742(14) 0.0648(13) 0.0136(9) 0.0008(10) -0.0094(11)
C41B 0.0528(17) 0.122(3) 0.092(3) 0.002(2) 0.0125(18) -0.020(2)
C5B 0.0509(14) 0.0452(15) 0.0465(15) -0.0028(12) -0.0002(12) -0.0087(12)
O5B 0.0588(11) 0.0631(13) 0.0704(15) 0.0048(10) -0.0053(11) -0.0291(11)
C51B 0.074(2) 0.078(2) 0.101(3) 0.0065(18) -0.020(2) -0.050(2)
C6B 0.0454(13) 0.0473(15) 0.0446(15) -0.0040(12) -0.0061(11) -0.0064(12)
C7B 0.0476(13) 0.0523(15) 0.0472(15) -0.0025(12) -0.0106(13) -0.0078(12)
C8B 0.0478(13) 0.0515(15) 0.0494(16) 0.0036(12) -0.0096(12) -0.0039(13)
C9B 0.0477(13) 0.0400(14) 0.0440(15) 0.0050(11) -0.0016(11) -0.0003(11)
C10B 0.0489(14) 0.0418(14) 0.0484(16) -0.0026(12) 0.0014(12) -0.0013(11)
C11B 0.0546(14) 0.0443(15) 0.0415(15) -0.0049(12) 0.0038(12) -0.0044(11)
O11B 0.0718(13) 0.0760(16) 0.0503(12) -0.0270(12) 0.0151(10) -0.0173(11)
C12B 0.0508(14) 0.0412(14) 0.0510(16) -0.0075(12) 0.0029(12) -0.0058(12)
O12B 0.0720(12) 0.0715(14) 0.0596(14) -0.0302(11) 0.0081(10) -0.0132(11)
C122 0.084(2) 0.106(3) 0.074(2) -0.050(2) -0.001(2) -0.003(2)
C13B 0.0580(15) 0.0469(16) 0.0560(18) -0.0075(13) 0.0120(14) -0.0008(13)
C14B 0.0644(16) 0.0510(16) 0.0439(16) -0.0009(13) 0.0057(13) -0.0057(13)

loop_
_atom_type_symbol
_atom_type_description
_atom_type_scat_dispersion_real
_atom_type_scat_dispersion_imag
_atom_type_scat_source
C C 0.0033 0.0016 'International Tables Vol C Tables 4.2.6.8 and 6.1.1.4'
H H 0.0000 0.0000 'International Tables Vol C Tables 4.2.6.8 and 6.1.1.4'
O O 0.0106 0.0060 'International Tables Vol C Tables 4.2.6.8 and 6.1.1.4'

loop_
_geom_angle_atom_site_label_1
_geom_angle_atom_site_label_2
_geom_angle_atom_site_label_3
_geom_angle_site_symmetry_1
_geom_angle_site_symmetry_3
_geom_angle
_geom_angle_publ_flag
C6A C1A C2A . . 119.4(2) ?
C6A C1A C7A . . 122.6(3) ?
C2A C1A C7A . . 118.0(2) ?
C3A C2A C1A . . 120.3(3) ?
C3A C2A H2A . . 119.9 ?
C1A C2A H2A . . 119.9 ?
O3A C3A C2A . . 125.0(3) ?
O3A C3A C4A . . 114.9(2) ?
C2A C3A C4A . . 120.1(2) ?
C3A O3A C31A . . 118.1(2) ?
O3A C31A H31A . . 109.5 ?
O3A C31A H31B . . 109.5 ?
H31A C31A H31B . . 109.5 ?
O3A C31A H31C . . 109.5 ?
H31A C31A H31C . . 109.5 ?
H31B C31A H31C . . 109.5 ?
O4A C4A C3A . . 119.7(2) ?
O4A C4A C5A . . 120.6(2) ?
C3A C4A C5A . . 119.6(2) ?
C4A O4A C41A . . 115.3(2) ?
O4A C41A H41A . . 109.5 ?
O4A C41A H41B . . 109.5 ?
H41A C41A H41B . . 109.5 ?
O4A C41A H41C . . 109.5 ?
H41A C41A H41C . . 109.5 ?
H41B C41A H41C . . 109.5 ?
O5A C5A C6A . . 124.8(2) ?
O5A C5A C4A . . 115.1(2) ?
C6A C5A C4A . . 120.1(2) ?
C5A O5A C51A . . 118.1(2) ?
O5A C51A H51A . . 109.5 ?
O5A C51A H51B . . 109.5 ?
H51A C51A H51B . . 109.5 ?
O5A C51A H51C . . 109.5 ?
H51A C51A H51C . . 109.5 ?
H51B C51A H51C . . 109.5 ?
C5A C6A C1A . . 120.4(2) ?
C5A C6A H6A . . 119.8 ?
C1A C6A H6A . . 119.8 ?
C8A C7A C1A . . 129.0(3) ?
C8A C7A H7A . . 115.5 ?
C1A C7A H7A . . 115.5 ?
C7A C8A C9A . . 129.6(3) ?
C7A C8A H8A . . 115.2 ?
C9A C8A H8A . . 115.2 ?
C14A C9A C10A . . 117.8(3) ?
C14A C9A C8A . . 120.6(3) ?
C10A C9A C8A . . 121.6(3) ?
C11A C10A C9A . . 121.0(3) ?
C11A C10A H10A . . 119.5 ?
C9A C10A H10A . . 119.5 ?
C10A C11A O11A . . 118.9(3) ?
C10A C11A C12A . . 120.7(3) ?
O11A C11A C12A . . 120.4(3) ?
C11A O11A H11A . . 104(3) ?
O12A C12A C13A . . 126.4(3) ?
O12A C12A C11A . . 114.2(3) ?
C13A C12A C11A . . 119.3(3) ?
C12A O12A C121 . . 118.1(3) ?
O12A C121 H12D . . 109.5 ?
O12A C121 H12E . . 109.5 ?
H12D C121 H12E . . 109.5 ?
O12A C121 H12F . . 109.5 ?
H12D C121 H12F . . 109.5 ?
H12E C121 H12F . . 109.5 ?
C12A C13A C14A . . 119.9(3) ?
C12A C13A H13A . . 120.1 ?
C14A C13A H13A . . 120.1 ?
C9A C14A C13A . . 121.1(3) ?
C9A C14A H14A . . 119.5 ?
C13A C14A H14A . . 119.5 ?
C6B C1B C2B . . 118.9(2) ?
C6B C1B C7B . . 117.2(2) ?
C2B C1B C7B . . 123.9(2) ?
C3B C2B C1B . . 120.2(2) ?
C3B C2B H2B . . 119.9 ?
C1B C2B H2B . . 119.9 ?
O3B C3B C2B . . 124.2(2) ?
O3B C3B C4B . . 115.2(2) ?
C2B C3B C4B . . 120.6(2) ?
C3B O3B C31B . . 117.7(2) ?
O3B C31B H31D . . 109.5 ?
O3B C31B H31E . . 109.5 ?
H31D C31B H31E . . 109.5 ?
O3B C31B H31F . . 109.5 ?
H31D C31B H31F . . 109.5 ?
H31E C31B H31F . . 109.5 ?
C5B C4B O4B . . 121.7(2) ?
C5B C4B C3B . . 119.0(2) ?
O4B C4B C3B . . 119.1(2) ?
C4B O4B C41B . . 114.3(3) ?
O4B C41B H41D . . 109.5 ?
O4B C41B H41E . . 109.5 ?
H41D C41B H41E . . 109.5 ?
O4B C41B H41F . . 109.5 ?
H41D C41B H41F . . 109.5 ?
H41E C41B H41F . . 109.5 ?
O5B C5B C6B . . 124.3(2) ?
O5B C5B C4B . . 115.0(2) ?
C6B C5B C4B . . 120.7(2) ?
C5B O5B C51B . . 117.0(2) ?
O5B C51B H51D . . 109.5 ?
O5B C51B H51E . . 109.5 ?
H51D C51B H51E . . 109.5 ?
O5B C51B H51F . . 109.5 ?
H51D C51B H51F . . 109.5 ?
H51E C51B H51F . . 109.5 ?
C5B C6B C1B . . 120.6(2) ?
C5B C6B H6B . . 119.7 ?
C1B C6B H6B . . 119.7 ?
C8B C7B C1B . . 131.0(2) ?
C8B C7B H7B . . 114.5 ?
C1B C7B H7B . . 114.5 ?
C7B C8B C9B . . 129.3(2) ?
C7B C8B H8B . . 115.4 ?
C9B C8B H8B . . 115.4 ?
C14B C9B C10B . . 118.5(2) ?
C14B C9B C8B . . 122.2(2) ?
C10B C9B C8B . . 119.2(2) ?
C11B C10B C9B . . 121.0(2) ?
C11B C10B H10B . . 119.5 ?
C9B C10B H10B . . 119.5 ?
O11B C11B C10B . . 118.7(2) ?
O11B C11B C12B . . 121.4(2) ?
C10B C11B C12B . . 119.9(3) ?
C11B O11B H11B . . 105(3) ?
C13B C12B O12B . . 126.1(2) ?
C13B C12B C11B . . 119.6(2) ?
O12B C12B C11B . . 114.3(2) ?
C12B O12B C122 . . 118.9(3) ?
O12B C122 H12A . . 109.5 ?
O12B C122 H12B . . 109.5 ?
H12A C122 H12B . . 109.5 ?
O12B C122 H12C . . 109.5 ?
H12A C122 H12C . . 109.5 ?
H12B C122 H12C . . 109.5 ?
C12B C13B C14B . . 120.2(3) ?
C12B C13B H13B . . 119.9 ?
C14B C13B H13B . . 119.9 ?
C9B C14B C13B . . 120.7(3) ?
C9B C14B H14B . . 119.6 ?
C13B C14B H14B . . 119.6 ?

loop_
_geom_bond_atom_site_label_1
_geom_bond_atom_site_label_2
_geom_bond_site_symmetry_2
_geom_bond_distance
_geom_bond_publ_flag
C1A C6A . 1.390(4) ?
C1A C2A . 1.393(4) ?
C1A C7A . 1.480(4) ?
C2A C3A . 1.387(4) ?
C2A H2A . 0.9300 ?
C3A O3A . 1.365(3) ?
C3A C4A . 1.392(4) ?
O3A C31A . 1.412(4) ?
C31A H31A . 0.9600 ?
C31A H31B . 0.9600 ?
C31A H31C . 0.9600 ?
C4A O4A . 1.381(3) ?
C4A C5A . 1.392(4) ?
O4A C41A . 1.431(4) ?
C41A H41A . 0.9600 ?
C41A H41B . 0.9600 ?
C41A H41C . 0.9600 ?
C5A O5A . 1.365(3) ?
C5A C6A . 1.386(4) ?
O5A C51A . 1.421(4) ?
C51A H51A . 0.9600 ?
C51A H51B . 0.9600 ?
C51A H51C . 0.9600 ?
C6A H6A . 0.9300 ?
C7A C8A . 1.333(4) ?
C7A H7A . 0.9300 ?
C8A C9A . 1.474(4) ?
C8A H8A . 0.9300 ?
C9A C14A . 1.374(4) ?
C9A C10A . 1.403(4) ?
C10A C11A . 1.361(4) ?
C10A H10A . 0.9300 ?
C11A O11A . 1.372(4) ?
C11A C12A . 1.384(4) ?
O11A H11A . 0.92(6) ?
C12A O12A . 1.373(4) ?
C12A C13A . 1.374(4) ?
O12A C121 . 1.398(4) ?
C121 H12D . 0.9600 ?
C121 H12E . 0.9600 ?
C121 H12F . 0.9600 ?
C13A C14A . 1.396(5) ?
C13A H13A . 0.9300 ?
C14A H14A . 0.9300 ?
C1B C6B . 1.392(4) ?
C1B C2B . 1.402(3) ?
C1B C7B . 1.469(3) ?
C2B C3B . 1.374(4) ?
C2B H2B . 0.9300 ?
C3B O3B . 1.369(3) ?
C3B C4B . 1.401(4) ?
O3B C31B . 1.423(4) ?
C31B H31D . 0.9600 ?
C31B H31E . 0.9600 ?
C31B H31F . 0.9600 ?
C4B C5B . 1.382(4) ?
C4B O4B . 1.382(3) ?
O4B C41B . 1.415(4) ?
C41B H41D . 0.9600 ?
C41B H41E . 0.9600 ?
C41B H41F . 0.9600 ?
C5B O5B . 1.376(3) ?
C5B C6B . 1.380(4) ?
O5B C51B . 1.418(4) ?
C51B H51D . 0.9600 ?
C51B H51E . 0.9600 ?
C51B H51F . 0.9600 ?
C6B H6B . 0.9300 ?
C7B C8B . 1.337(4) ?
C7B H7B . 0.9300 ?
C8B C9B . 1.474(4) ?
C8B H8B . 0.9300 ?
C9B C14B . 1.382(4) ?
C9B C10B . 1.393(4) ?
C10B C11B . 1.374(4) ?
C10B H10B . 0.9300 ?
C11B O11B . 1.359(3) ?
C11B C12B . 1.397(4) ?
O11B H11B . 0.89(5) ?
C12B C13B . 1.371(4) ?
C12B O12B . 1.376(3) ?
O12B C122 . 1.377(4) ?
C122 H12A . 0.9600 ?
C122 H12B . 0.9600 ?
C122 H12C . 0.9600 ?
C13B C14B . 1.391(4) ?
C13B H13B . 0.9300 ?
C14B H14B . 0.9300 ?

loop_
_geom_torsion_atom_site_label_1
_geom_torsion_atom_site_label_2
_geom_torsion_atom_site_label_3
_geom_torsion_atom_site_label_4
_geom_torsion_site_symmetry_1
_geom_torsion_site_symmetry_2
_geom_torsion_site_symmetry_3
_geom_torsion_site_symmetry_4
_geom_torsion
_geom_torsion_publ_flag
C6A C1A C2A C3A . . . . -3.9(4) ?
C7A C1A C2A C3A . . . . 175.2(2) ?
C1A C2A C3A O3A . . . . -177.2(2) ?
C1A C2A C3A C4A . . . . 0.8(4) ?
C2A C3A O3A C31A . . . . -8.9(4) ?
C4A C3A O3A C31A . . . . 173.1(3) ?
O3A C3A C4A O4A . . . . -2.6(4) ?
C2A C3A C4A O4A . . . . 179.3(2) ?
O3A C3A C4A C5A . . . . -179.6(2) ?
C2A C3A C4A C5A . . . . 2.2(4) ?
C3A C4A O4A C41A . . . . 106.9(3) ?
C5A C4A O4A C41A . . . . -76.0(3) ?
O4A C4A C5A O5A . . . . 1.0(4) ?
C3A C4A C5A O5A . . . . 178.0(2) ?
O4A C4A C5A C6A . . . . -179.1(2) ?
C3A C4A C5A C6A . . . . -2.1(4) ?
C6A C5A O5A C51A . . . . -11.8(4) ?
C4A C5A O5A C51A . . . . 168.1(3) ?
O5A C5A C6A C1A . . . . 178.8(3) ?
C4A C5A C6A C1A . . . . -1.1(4) ?
C2A C1A C6A C5A . . . . 4.1(4) ?
C7A C1A C6A C5A . . . . -175.0(3) ?
C6A C1A C7A C8A . . . . 30.6(4) ?
C2A C1A C7A C8A . . . . -148.6(3) ?
C1A C7A C8A C9A . . . . 2.9(5) ?
C7A C8A C9A C14A . . . . -139.2(3) ?
C7A C8A C9A C10A . . . . 41.2(4) ?
C14A C9A C10A C11A . . . . 4.4(4) ?
C8A C9A C10A C11A . . . . -175.9(3) ?
C9A C10A C11A O11A . . . . 177.9(3) ?
C9A C10A C11A C12A . . . . -2.4(4) ?
C10A C11A C12A O12A . . . . -180.0(3) ?
O11A C11A C12A O12A . . . . -0.3(4) ?
C10A C11A C12A C13A . . . . -0.8(4) ?
O11A C11A C12A C13A . . . . 178.8(3) ?
C13A C12A O12A C121 . . . . -0.3(5) ?
C11A C12A O12A C121 . . . . 178.8(4) ?
O12A C12A C13A C14A . . . . -179.0(3) ?
C11A C12A C13A C14A . . . . 1.9(5) ?
C10A C9A C14A C13A . . . . -3.3(4) ?
C8A C9A C14A C13A . . . . 177.0(3) ?
C12A C13A C14A C9A . . . . 0.2(5) ?
C6B C1B C2B C3B . . . . -1.3(4) ?
C7B C1B C2B C3B . . . . -179.3(3) ?
C1B C2B C3B O3B . . . . -178.9(3) ?
C1B C2B C3B C4B . . . . 1.3(4) ?
C2B C3B O3B C31B . . . . -8.0(4) ?
C4B C3B O3B C31B . . . . 171.7(3) ?
O3B C3B C4B C5B . . . . 179.5(3) ?
C2B C3B C4B C5B . . . . -0.7(4) ?
O3B C3B C4B O4B . . . . -5.1(4) ?
C2B C3B C4B O4B . . . . 174.7(2) ?
C5B C4B O4B C41B . . . . -79.8(4) ?
C3B C4B O4B C41B . . . . 104.9(3) ?
O4B C4B C5B O5B . . . . 3.7(4) ?
C3B C4B C5B O5B . . . . 179.0(2) ?
O4B C4B C5B C6B . . . . -175.3(3) ?
C3B C4B C5B C6B . . . . 0.0(4) ?
C6B C5B O5B C51B . . . . 0.8(5) ?
C4B C5B O5B C51B . . . . -178.1(3) ?
O5B C5B C6B C1B . . . . -178.9(3) ?
C4B C5B C6B C1B . . . . 0.0(4) ?
C2B C1B C6B C5B . . . . 0.7(4) ?
C7B C1B C6B C5B . . . . 178.8(3) ?
C6B C1B C7B C8B . . . . 171.6(3) ?
C2B C1B C7B C8B . . . . -10.3(5) ?
C1B C7B C8B C9B . . . . -4.4(6) ?
C7B C8B C9B C14B . . . . -59.4(4) ?
C7B C8B C9B C10B . . . . 122.2(3) ?
C14B C9B C10B C11B . . . . 2.6(4) ?
C8B C9B C10B C11B . . . . -179.0(2) ?
C9B C10B C11B O11B . . . . 179.1(2) ?
C9B C10B C11B C12B . . . . -0.3(4) ?
O11B C11B C12B C13B . . . . 178.6(3) ?
C10B C11B C12B C13B . . . . -2.0(4) ?
O11B C11B C12B O12B . . . . -2.8(4) ?
C10B C11B C12B O12B . . . . 176.5(3) ?
C13B C12B O12B C122 . . . . -9.6(5) ?
C11B C12B O12B C122 . . . . 171.9(3) ?
O12B C12B C13B C14B . . . . -176.3(3) ?
C11B C12B C13B C14B . . . . 2.1(4) ?
C10B C9B C14B C13B . . . . -2.5(4) ?
C8B C9B C14B C13B . . . . 179.1(3) ?
C12B C13B C14B C9B . . . . 0.2(4) ?
